data_4308084
loop_
_publ_author_name
'Zhi-Hong Liu'
'Ping Yang'
'Ping Li'

_publ_section_title
;
K2[Ga(B5O10)].4H2O: The First Chiral Zeolite-like Galloborate with Large
Odd 11-Ring Channels
;
_journal_name_full 'Inorganic Chemistry'
_journal_page_first 2965
_journal_page_last 2967
_journal_paper_doi 10.1021/ic070056v
_journal_volume 46
_journal_year 2007
_chemical_formula_sum 'B5 Ga H8 K2 O14'
_chemical_formula_weight 434.03
_chemical_name_systematic 'hydrated dipotassium gallium pentaborate'
_space_group_IT_number 20
_symmetry_cell_setting orthorhombic
_symmetry_space_group_name_Hall 'C 2c 2'
_symmetry_space_group_name_H-M 'C 2 2 21'
_atom_sites_solution_hydrogens geom
_atom_sites_solution_primary direct
_atom_sites_solution_secondary difmap
_audit_creation_method SHELXL-97
_cell_angle_alpha 90.00
_cell_angle_beta 90.00
_cell_angle_gamma 90.00
_cell_formula_units_Z 4
_cell_length_a 10.3798(7)
_cell_length_b 9.3934(7)
_cell_length_c 13.8051(10)
_cell_measurement_reflns_used 1721
_cell_measurement_temperature 291(2)
_cell_measurement_theta_max 28.15
_cell_measurement_theta_min 2.92
_cell_volume 1346.02(17)
_computing_cell_refinement 'Bruker SMART'
_computing_data_collection 'Bruker SMART'
_computing_data_reduction 'Bruker SAINT'
_computing_molecular_graphics 'Bruker SHELXTL'
_computing_publication_material 'Bruker SHELXTL'
_computing_structure_refinement 'SHELXL-97 (Sheldrick, 1997)'
_computing_structure_solution 'SHELXS-97 (Sheldrick, 1990)'
_diffrn_ambient_temperature 291(2)
_diffrn_measured_fraction_theta_full 1.000
_diffrn_measured_fraction_theta_max 1.000
_diffrn_measurement_device_type 'CCD area detector'
_diffrn_measurement_method 'phi and omega scans'
_diffrn_radiation_monochromator graphite
_diffrn_radiation_source 'fine-focus sealed tube'
_diffrn_radiation_type MoK\a
_diffrn_radiation_wavelength 0.71073
_diffrn_reflns_av_R_equivalents 0.0124
_diffrn_reflns_av_sigmaI/netI 0.0099
_diffrn_reflns_limit_h_max 12
_diffrn_reflns_limit_h_min -12
_diffrn_reflns_limit_k_max 11
_diffrn_reflns_limit_k_min -11
_diffrn_reflns_limit_l_max 16
_diffrn_reflns_limit_l_min -16
_diffrn_reflns_number 5109
_diffrn_reflns_theta_full 25.50
_diffrn_reflns_theta_max 25.50
_diffrn_reflns_theta_min 2.92
_diffrn_standards_number 0
_exptl_absorpt_coefficient_mu 2.732
_exptl_absorpt_correction_T_max 0.4233
_exptl_absorpt_correction_T_min 0.3933
_exptl_absorpt_correction_type multi-scan
_exptl_absorpt_process_details sadabs
_exptl_crystal_colour colourless
_exptl_crystal_density_diffrn 2.142
_exptl_crystal_density_method 'not measured'
_exptl_crystal_description block
_exptl_crystal_F_000 856
_exptl_crystal_size_max 0.42
_exptl_crystal_size_mid 0.40
_exptl_crystal_size_min 0.38
_refine_diff_density_max 0.519
_refine_diff_density_min -0.331
_refine_diff_density_rms 0.068
_refine_ls_abs_structure_details 'Flack H D (1983), Acta Cryst. A39, 876-881'
_refine_ls_abs_structure_Flack -0.004(15)
_refine_ls_extinction_method none
_refine_ls_goodness_of_fit_ref 1.078
_refine_ls_hydrogen_treatment constr
_refine_ls_matrix_type full
_refine_ls_number_parameters 102
_refine_ls_number_reflns 1261
_refine_ls_number_restraints 50
_refine_ls_restrained_S_all 1.207
_refine_ls_R_factor_all 0.0211
_refine_ls_R_factor_gt 0.0210
_refine_ls_shift/su_max 0.000
_refine_ls_shift/su_mean 0.000
_refine_ls_structure_factor_coef Fsqd
_refine_ls_weighting_details 'calc w=1/[\s^2^(Fo^2^)+(0.0329P)^2^+2.6522P] where P=(Fo^2^+2Fc^2^)/3'
_refine_ls_weighting_scheme calc
_refine_ls_wR_factor_gt 0.0555
_refine_ls_wR_factor_ref 0.0556
_reflns_number_gt 1255
_reflns_number_total 1261
_reflns_threshold_expression >2sigma(I)
_cod_data_source_file ic070056v.cif
_cod_data_source_block a
_cod_depositor_comments
;
The following automatic conversions were performed:
'_symmetry_cell_setting' value 'Orthorhombic' changed to 'orthorhombic'
according to '/home/saulius/struct/CIF-dictionaries/cif_core.dic'
dictionary named 'cif_core.dic' version 2.4.1 from 2010-06-29.

Automatic conversion script
Id: cif_fix_enum 1527 2010-12-29 10:47:43Z saulius 
;
_cod_original_formula_sum 'H8 B5 Ga K2 O14'
_cod_database_code 4308084

loop_
_symmetry_equiv_pos_as_xyz
'x, y, z'
'-x, -y, z+1/2'
'-x, y, -z+1/2'
'x, -y, -z'
'x+1/2, y+1/2, z'
'-x+1/2, -y+1/2, z+1/2'
'-x+1/2, y+1/2, -z+1/2'
'x+1/2, -y+1/2, -z'

loop_
_atom_site_label
_atom_site_type_symbol
_atom_site_fract_x
_atom_site_fract_y
_atom_site_fract_z
_atom_site_U_iso_or_equiv
_atom_site_adp_type
_atom_site_occupancy
_atom_site_symmetry_multiplicity
_atom_site_calc_flag
_atom_site_refinement_flags
_atom_site_disorder_assembly
_atom_site_disorder_group
Ga1 Ga 0.87190(3) 1.0000 0.5000 0.01330(6) Uani 1 2 d S . .
K1 K 0.65580(6) 0.74876(5) 0.35480(4) 0.03270(13) Uani 1 1 d D . .
B1 B 1.0218(3) 0.7786(2) 0.42092(18) 0.0190(5) Uani 1 1 d U . .
B2 B 1.0000 0.6999(3) 0.2500 0.0172(7) Uani 1 2 d SU . .
B3 B 0.8264(2) 0.6029(2) 0.13240(16) 0.0159(5) Uani 1 1 d U . .
O1 O 0.99096(16) 0.86048(16) 0.49361(13) 0.0310(4) Uani 1 1 d U . .
O2 O 1.12851(19) 0.68701(16) 0.44044(11) 0.0284(4) Uani 1 1 d U . .
O3 O 0.95846(16) 0.78103(15) 0.33249(11) 0.0205(4) Uani 1 1 d U . .
O4 O 0.87745(16) 0.61601(14) 0.22471(10) 0.0210(4) Uani 1 1 d U . .
O5 O 0.73183(13) 0.50922(16) 0.11219(9) 0.0190(3) Uani 1 1 d U . .
O6 O 0.6226(4) 0.8794(2) 0.17242(16) 0.0807(11) Uani 1 1 d D . .
H1W H 0.7118 0.8980 0.1682 0.121 Uiso 1 1 d RD . .
H2W H 0.5803 0.9483 0.1847 0.121 Uiso 1 1 d RD . .
O7 O 0.5000 0.5611(3) 0.2500 0.0408(7) Uani 1 2 d SD . .
H3W H 0.5470 0.5085 0.2171 0.061 Uiso 1 1 d RD . .
O8 O 0.7786(4) 0.5000 0.5000 0.1288(19) Uani 1 2 d SD . .
H4W H 0.8276 0.5290 0.5447 0.193 Uiso 1 1 d RD . .

loop_
_atom_site_aniso_label
_atom_site_aniso_U_11
_atom_site_aniso_U_22
_atom_site_aniso_U_33
_atom_site_aniso_U_23
_atom_site_aniso_U_13
_atom_site_aniso_U_12
Ga1 0.02087(12) 0.00726(12) 0.01176(12) -0.00227(12) 0.000 0.000
K1 0.0399(3) 0.0271(3) 0.0312(3) -0.0047(2) 0.0035(2) -0.0070(2)
B1 0.0269(11) 0.0127(9) 0.0174(11) -0.0004(9) -0.0016(10) 0.0062(9)
B2 0.0254(17) 0.0145(14) 0.0117(14) 0.000 -0.0060(13) 0.000
B3 0.0212(10) 0.0108(9) 0.0158(10) -0.0002(8) -0.0020(9) -0.0006(8)
O1 0.0535(8) 0.0221(7) 0.0175(7) -0.0081(7) -0.0103(9) 0.0247(6)
O2 0.0517(10) 0.0186(7) 0.0151(7) -0.0064(5) -0.0108(8) 0.0195(7)
O3 0.0325(8) 0.0104(6) 0.0186(7) -0.0032(6) -0.0061(6) 0.0082(6)
O4 0.0377(8) 0.0122(6) 0.0132(7) 0.0025(5) -0.0043(7) -0.0077(7)
O5 0.0329(7) 0.0090(6) 0.0152(6) 0.0022(6) -0.0050(5) -0.0068(8)
O6 0.163(3) 0.0304(11) 0.0491(15) -0.0034(11) 0.0238(18) 0.0109(17)
O7 0.0656(18) 0.0171(10) 0.0396(14) 0.000 0.0206(13) 0.000
O8 0.063(2) 0.198(5) 0.125(3) -0.102(4) 0.000 0.000

loop_
_atom_type_symbol
_atom_type_description
_atom_type_scat_dispersion_real
_atom_type_scat_dispersion_imag
_atom_type_scat_source
H H 0.0000 0.0000 'International Tables Vol C Tables 4.2.6.8 and 6.1.1.4'
B B 0.0013 0.0007 'International Tables Vol C Tables 4.2.6.8 and 6.1.1.4'
O O 0.0106 0.0060 'International Tables Vol C Tables 4.2.6.8 and 6.1.1.4'
K K 0.2009 0.2494 'International Tables Vol C Tables 4.2.6.8 and 6.1.1.4'
Ga Ga 0.2307 1.6083 'International Tables Vol C Tables 4.2.6.8 and 6.1.1.4'

loop_
_geom_angle_atom_site_label_1
_geom_angle_atom_site_label_2
_geom_angle_atom_site_label_3
_geom_angle
_geom_angle_site_symmetry_1
_geom_angle_site_symmetry_3
_geom_angle_publ_flag
O1 Ga1 O1 93.49(11) . 4_576 ?
O1 Ga1 O5 112.58(7) . 7_655 ?
O1 Ga1 O5 113.42(8) 4_576 7_655 ?
O1 Ga1 O5 113.42(8) . 6_665 ?
O1 Ga1 O5 112.58(7) 4_576 6_665 ?
O5 Ga1 O5 110.47(8) 7_655 6_665 ?
O1 Ga1 K1 85.86(5) . . ?
O1 Ga1 K1 151.19(6) 4_576 . ?
O5 Ga1 K1 42.59(5) 7_655 . ?
O5 Ga1 K1 93.85(4) 6_665 . ?
O1 Ga1 K1 151.19(6) . 4_576 ?
O1 Ga1 K1 85.86(5) 4_576 4_576 ?
O5 Ga1 K1 93.85(4) 7_655 4_576 ?
O5 Ga1 K1 42.59(5) 6_665 4_576 ?
K1 Ga1 K1 108.161(19) . 4_576 ?
O5 K1 O7 153.20(5) 7_655 . ?
O5 K1 O6 79.20(6) 7_655 . ?
O7 K1 O6 75.05(7) . . ?
O5 K1 O1 116.55(4) 7_655 8_466 ?
O7 K1 O1 78.96(4) . 8_466 ?
O6 K1 O1 136.70(9) . 8_466 ?
O5 K1 O2 72.25(4) 7_655 8_466 ?
O7 K1 O2 125.33(4) . 8_466 ?
O6 K1 O2 140.00(6) . 8_466 ?
O1 K1 O2 46.49(5) 8_466 8_466 ?
O5 K1 O6 93.55(5) 7_655 3_655 ?
O7 K1 O6 69.80(6) . 3_655 ?
O6 K1 O6 67.27(10) . 3_655 ?
O1 K1 O6 71.52(6) 8_466 3_655 ?
O2 K1 O6 86.90(6) 8_466 3_655 ?
O5 K1 O3 60.70(4) 7_655 . ?
O7 K1 O3 125.66(4) . . ?
O6 K1 O3 89.58(8) . . ?
O1 K1 O3 133.67(5) 8_466 . ?
O2 K1 O3 99.87(5) 8_466 . ?
O6 K1 O3 148.95(5) 3_655 . ?
O5 K1 O4 97.81(4) 7_655 . ?
O7 K1 O4 83.04(3) . . ?
O6 K1 O4 75.79(7) . . ?
O1 K1 O4 134.35(4) 8_466 . ?
O2 K1 O4 134.67(5) 8_466 . ?
O6 K1 O4 138.39(5) 3_655 . ?
O3 K1 O4 42.65(4) . . ?
O5 K1 O8 111.24(5) 7_655 . ?
O7 K1 O8 95.18(6) . . ?
O6 K1 O8 152.67(7) . . ?
O1 K1 O8 62.75(7) 8_466 . ?
O2 K1 O8 66.27(4) 8_466 . ?
O6 K1 O8 133.89(8) 3_655 . ?
O3 K1 O8 75.32(7) . . ?
O4 K1 O8 77.74(5) . . ?
O5 K1 B3 23.09(5) 7_655 7_655 ?
O7 K1 B3 133.49(6) . 7_655 ?
O6 K1 B3 67.69(6) . 7_655 ?
O1 K1 B3 110.39(5) 8_466 7_655 ?
O2 K1 B3 75.33(5) 8_466 7_655 ?
O6 K1 B3 70.73(6) 3_655 7_655 ?
O3 K1 B3 81.65(5) . 7_655 ?
O4 K1 B3 112.42(5) . 7_655 ?
O8 K1 B3 130.25(5) . 7_655 ?
O5 K1 B1 95.16(5) 7_655 8_466 ?
O7 K1 B1 100.76(5) . 8_466 ?
O6 K1 B1 142.61(8) . 8_466 ?
O1 K1 B1 22.03(5) 8_466 8_466 ?
O2 K1 B1 24.57(5) 8_466 8_466 ?
O6 K1 B1 76.35(6) 3_655 8_466 ?
O3 K1 B1 120.03(5) . 8_466 ?
O4 K1 B1 141.37(5) . 8_466 ?
O8 K1 B1 63.65(6) . 8_466 ?
B3 K1 B1 92.86(6) 7_655 8_466 ?
O5 K1 Ga1 27.71(3) 7_655 . ?
O7 K1 Ga1 179.02(5) . . ?
O6 K1 Ga1 105.72(6) . . ?
O1 K1 Ga1 100.76(4) 8_466 . ?
O2 K1 Ga1 54.46(4) 8_466 . ?
O6 K1 Ga1 111.03(4) 3_655 . ?
O3 K1 Ga1 53.90(3) . . ?
O4 K1 Ga1 96.54(3) . . ?
O8 K1 Ga1 83.86(4) . . ?
B3 K1 Ga1 47.49(4) 7_655 . ?
B1 K1 Ga1 79.02(4) 8_466 . ?
O5 K1 H1W 69.1 7_655 . ?
O7 K1 H1W 87.8 . . ?
O6 K1 H1W 18.4 . . ?
O1 K1 H1W 154.8 8_466 . ?
O2 K1 H1W 139.5 8_466 . ?
O6 K1 H1W 83.9 3_655 . ?
O3 K1 H1W 71.3 . . ?
O4 K1 H1W 63.6 . . ?
O8 K1 H1W 140.6 . . ?
B3 K1 H1W 64.4 7_655 . ?
B1 K1 H1W 154.0 8_466 . ?
Ga1 K1 H1W 92.8 . . ?
O1 B1 O3 123.5(2) . . ?
O1 B1 O2 113.6(2) . . ?
O3 B1 O2 122.93(19) . . ?
O1 B1 K1 56.29(12) . 8_566 ?
O3 B1 K1 174.66(16) . 8_566 ?
O2 B1 K1 57.72(10) . 8_566 ?
O3 B2 O3 115.9(3) . 3_755 ?
O3 B2 O4 101.75(8) . . ?
O3 B2 O4 109.91(8) 3_755 . ?
O3 B2 O4 109.91(8) . 3_755 ?
O3 B2 O4 101.75(8) 3_755 3_755 ?
O4 B2 O4 118.3(2) . 3_755 ?
O5 B3 O2 118.46(19) . 3_755 ?
O5 B3 O4 121.82(19) . . ?
O2 B3 O4 119.72(19) 3_755 . ?
O5 B3 K1 53.14(10) . 7_645 ?
O2 B3 K1 126.75(14) 3_755 7_645 ?
O4 B3 K1 91.07(12) . 7_645 ?
B1 O1 Ga1 129.37(16) . . ?
B1 O1 K1 101.67(13) . 8_566 ?
Ga1 O1 K1 128.90(8) . 8_566 ?
B3 O2 B1 118.49(18) 3_755 . ?
B3 O2 K1 143.67(14) 3_755 8_566 ?
B1 O2 K1 97.71(12) . 8_566 ?
B1 O3 B2 123.15(16) . . ?
B1 O3 K1 112.50(13) . . ?
B2 O3 K1 108.89(9) . . ?
B3 O4 B2 124.84(14) . . ?
B3 O4 K1 106.13(13) . . ?
B2 O4 K1 105.67(9) . . ?
B3 O5 Ga1 127.96(13) . 6_664 ?
B3 O5 K1 103.77(12) . 7_645 ?
Ga1 O5 K1 109.70(6) 6_664 7_645 ?
K1 O6 K1 92.80(8) . 3_655 ?
K1 O6 H1W 90.9 . . ?
K1 O6 H1W 163.9 3_655 . ?
K1 O6 H2W 103.3 . . ?
K1 O6 H2W 80.6 3_655 . ?
H1W O6 H2W 113.8 . . ?
K1 O7 K1 101.82(9) 3_655 . ?
K1 O7 H3W 115.6 3_655 . ?
K1 O7 H3W 108.6 . . ?
K1 O8 K1 135.02(13) 4_566 . ?
K1 O8 H4W 91.0 4_566 . ?
K1 O8 H4W 116.3 . . ?

loop_
_geom_bond_atom_site_label_1
_geom_bond_atom_site_label_2
_geom_bond_distance
_geom_bond_site_symmetry_2
_geom_bond_publ_flag
Ga1 O1 1.8035(15) . ?
Ga1 O1 1.8035(15) 4_576 ?
Ga1 O5 1.8882(13) 7_655 ?
Ga1 O5 1.8882(13) 6_665 ?
Ga1 K1 3.8234(6) . ?
Ga1 K1 3.8234(6) 4_576 ?
K1 O5 2.7485(16) 7_655 ?
K1 O7 2.7958(17) . ?
K1 O6 2.822(2) . ?
K1 O1 2.8914(18) 8_466 ?
K1 O2 2.9042(16) 8_466 ?
K1 O6 3.162(4) 3_655 ?
K1 O3 3.1711(18) . ?
K1 O4 3.1738(17) . ?
K1 O8 3.3320(17) . ?
K1 B3 3.336(2) 7_655 ?
K1 B1 3.404(3) 8_466 ?
K1 H1W 2.9899 . ?
B1 O1 1.304(3) . ?
B1 O3 1.387(3) . ?
B1 O2 1.428(3) . ?
B1 K1 3.404(3) 8_566 ?
B2 O3 1.436(2) . ?
B2 O3 1.436(2) 3_755 ?
B2 O4 1.537(2) . ?
B2 O4 1.537(2) 3_755 ?
B3 O5 1.347(3) . ?
B3 O2 1.362(3) 3_755 ?
B3 O4 1.386(3) . ?
B3 K1 3.336(2) 7_645 ?
O1 K1 2.8914(18) 8_566 ?
O2 B3 1.362(3) 3_755 ?
O2 K1 2.9042(16) 8_566 ?
O5 Ga1 1.8882(13) 6_664 ?
O5 K1 2.7485(16) 7_645 ?
O6 K1 3.162(4) 3_655 ?
O6 H1W 0.9436 . ?
O6 H2W 0.8000 . ?
O7 K1 2.7958(17) 3_655 ?
O7 H3W 0.8295 . ?
O8 K1 3.3320(17) 4_566 ?
O8 H4W 0.8445 . ?

loop_
_geom_hbond_atom_site_label_D
_geom_hbond_atom_site_label_H
_geom_hbond_atom_site_label_A
_geom_hbond_distance_DH
_geom_hbond_distance_HA
_geom_hbond_distance_DA
_geom_hbond_angle_DHA
_geom_hbond_site_symmetry_A
O6 H2W O4 0.80 2.06 2.637(2) 129.0 7_655
O6 H2W O4 0.80 2.69 3.455(3) 161.4 5_455
O7 H3W O5 0.83 2.40 3.1060(14) 142.9 .
O7 H3W O3 0.83 2.24 2.899(3) 136.0 7_645
O8 H4W O6 0.84 2.03 2.829(3) 157.6 6_665

loop_
_geom_torsion_atom_site_label_1
_geom_torsion_atom_site_label_2
_geom_torsion_atom_site_label_3
_geom_torsion_atom_site_label_4
_geom_torsion
_geom_torsion_site_symmetry_1
_geom_torsion_site_symmetry_2
_geom_torsion_site_symmetry_3
_geom_torsion_site_symmetry_4
_geom_torsion_publ_flag
O1 Ga1 K1 O5 -130.35(9) . . . 7_655 ?
O1 Ga1 K1 O5 -40.64(13) 4_576 . . 7_655 ?
O5 Ga1 K1 O5 116.41(9) 6_665 . . 7_655 ?
K1 Ga1 K1 O5 75.38(6) 4_576 . . 7_655 ?
O1 Ga1 K1 O7 28.2(13) . . . . ?
O1 Ga1 K1 O7 117.9(13) 4_576 . . . ?
O5 Ga1 K1 O7 158.6(13) 7_655 . . . ?
O5 Ga1 K1 O7 -85.0(13) 6_665 . . . ?
K1 Ga1 K1 O7 -126.1(13) 4_576 . . . ?
O1 Ga1 K1 O6 -113.03(9) . . . . ?
O1 Ga1 K1 O6 -23.31(13) 4_576 . . . ?
O5 Ga1 K1 O6 17.32(9) 7_655 . . . ?
O5 Ga1 K1 O6 133.73(8) 6_665 . . . ?
K1 Ga1 K1 O6 92.71(7) 4_576 . . . ?
O1 Ga1 K1 O1 101.57(5) . . . 8_466 ?
O1 Ga1 K1 O1 -168.71(14) 4_576 . . 8_466 ?
O5 Ga1 K1 O1 -128.08(7) 7_655 . . 8_466 ?
O5 Ga1 K1 O1 -11.67(6) 6_665 . . 8_466 ?
K1 Ga1 K1 O1 -52.69(4) 4_576 . . 8_466 ?
O1 Ga1 K1 O2 105.98(7) . . . 8_466 ?
O1 Ga1 K1 O2 -164.30(12) 4_576 . . 8_466 ?
O5 Ga1 K1 O2 -123.66(8) 7_655 . . 8_466 ?
O5 Ga1 K1 O2 -7.26(6) 6_665 . . 8_466 ?
K1 Ga1 K1 O2 -48.28(4) 4_576 . . 8_466 ?
O1 Ga1 K1 O6 175.75(8) . . . 3_655 ?
O1 Ga1 K1 O6 -94.54(12) 4_576 . . 3_655 ?
O5 Ga1 K1 O6 -53.90(8) 7_655 . . 3_655 ?
O5 Ga1 K1 O6 62.51(7) 6_665 . . 3_655 ?
K1 Ga1 K1 O6 21.49(4) 4_576 . . 3_655 ?
O1 Ga1 K1 O3 -35.42(7) . . . . ?
O1 Ga1 K1 O3 54.29(12) 4_576 . . . ?
O5 Ga1 K1 O3 94.93(7) 7_655 . . . ?
O5 Ga1 K1 O3 -148.66(6) 6_665 . . . ?
K1 Ga1 K1 O3 170.31(3) 4_576 . . . ?
O1 Ga1 K1 O4 -36.00(7) . . . . ?
O1 Ga1 K1 O4 53.72(12) 4_576 . . . ?
O5 Ga1 K1 O4 94.36(7) 7_655 . . . ?
O5 Ga1 K1 O4 -149.24(5) 6_665 . . . ?
K1 Ga1 K1 O4 169.74(3) 4_576 . . . ?
O1 Ga1 K1 O8 40.86(8) . . . . ?
O1 Ga1 K1 O8 130.58(12) 4_576 . . . ?
O5 Ga1 K1 O8 171.22(8) 7_655 . . . ?
O5 Ga1 K1 O8 -72.38(7) 6_665 . . . ?
K1 Ga1 K1 O8 -113.40(5) 4_576 . . . ?
O1 Ga1 K1 B3 -150.56(8) . . . 7_655 ?
O1 Ga1 K1 B3 -60.85(13) 4_576 . . 7_655 ?
O5 Ga1 K1 B3 -20.21(8) 7_655 . . 7_655 ?
O5 Ga1 K1 B3 96.20(7) 6_665 . . 7_655 ?
K1 Ga1 K1 B3 55.17(5) 4_576 . . 7_655 ?
O1 Ga1 K1 B1 105.15(7) . . . 8_466 ?
O1 Ga1 K1 B1 -165.14(12) 4_576 . . 8_466 ?
O5 Ga1 K1 B1 -124.50(8) 7_655 . . 8_466 ?
O5 Ga1 K1 B1 -8.09(6) 6_665 . . 8_466 ?
K1 Ga1 K1 B1 -49.12(4) 4_576 . . 8_466 ?
O3 B1 O1 Ga1 -4.0(4) . . . . ?
O2 B1 O1 Ga1 175.29(14) . . . . ?
K1 B1 O1 Ga1 -177.6(2) 8_566 . . . ?
O3 B1 O1 K1 173.60(19) . . . 8_566 ?
O2 B1 O1 K1 -7.2(2) . . . 8_566 ?
O1 Ga1 O1 B1 -109.6(2) 4_576 . . . ?
O5 Ga1 O1 B1 7.5(2) 7_655 . . . ?
O5 Ga1 O1 B1 133.9(2) 6_665 . . . ?
K1 Ga1 O1 B1 41.5(2) . . . . ?
K1 Ga1 O1 B1 162.62(16) 4_576 . . . ?
O1 Ga1 O1 K1 73.45(9) 4_576 . . 8_566 ?
O5 Ga1 O1 K1 -169.38(8) 7_655 . . 8_566 ?
O5 Ga1 O1 K1 -43.01(12) 6_665 . . 8_566 ?
K1 Ga1 O1 K1 -135.42(9) . . . 8_566 ?
K1 Ga1 O1 K1 -14.31(18) 4_576 . . 8_566 ?
O1 B1 O2 B3 -176.2(2) . . . 3_755 ?
O3 B1 O2 B3 3.0(3) . . . 3_755 ?
K1 B1 O2 B3 176.7(2) 8_566 . . 3_755 ?
O1 B1 O2 K1 7.0(2) . . . 8_566 ?
O3 B1 O2 K1 -173.71(19) . . . 8_566 ?
O1 B1 O3 B2 174.3(2) . . . . ?
O2 B1 O3 B2 -4.9(3) . . . . ?
K1 B1 O3 B2 -100.2(17) 8_566 . . . ?
O1 B1 O3 K1 -52.2(3) . . . . ?
O2 B1 O3 K1 128.64(19) . . . . ?
K1 B1 O3 K1 33.3(17) 8_566 . . . ?
O3 B2 O3 B1 -115.6(2) 3_755 . . . ?
O4 B2 O3 B1 125.22(18) . . . . ?
O4 B2 O3 B1 -0.9(3) 3_755 . . . ?
O3 B2 O3 K1 109.47(8) 3_755 . . . ?
O4 B2 O3 K1 -9.73(17) . . . . ?
O4 B2 O3 K1 -135.89(12) 3_755 . . . ?
O5 K1 O3 B1 79.60(13) 7_655 . . . ?
O7 K1 O3 B1 -131.41(13) . . . . ?
O6 K1 O3 B1 157.43(14) . . . . ?
O1 K1 O3 B1 -20.36(15) 8_466 . . . ?
O2 K1 O3 B1 16.51(14) 8_466 . . . ?
O6 K1 O3 B1 117.01(15) 3_655 . . . ?
O4 K1 O3 B1 -133.32(15) . . . . ?
O8 K1 O3 B1 -45.60(13) . . . . ?
B3 K1 O3 B1 89.93(13) 7_655 . . . ?
B1 K1 O3 B1 1.45(18) 8_466 . . . ?
Ga1 K1 O3 B1 47.52(12) . . . . ?
O5 K1 O3 B2 -140.28(14) 7_655 . . . ?
O7 K1 O3 B2 8.71(15) . . . . ?
O6 K1 O3 B2 -62.46(14) . . . . ?
O1 K1 O3 B2 119.75(14) 8_466 . . . ?
O2 K1 O3 B2 156.62(13) 8_466 . . . ?
O6 K1 O3 B2 -102.87(16) 3_655 . . . ?
O4 K1 O3 B2 6.79(12) . . . . ?
O8 K1 O3 B2 94.52(13) . . . . ?
B3 K1 O3 B2 -129.96(14) 7_655 . . . ?
B1 K1 O3 B2 141.56(13) 8_466 . . . ?
Ga1 K1 O3 B2 -172.37(14) . . . . ?
O5 B3 O4 B2 168.67(19) . . . . ?
O2 B3 O4 B2 -11.8(3) 3_755 . . . ?
K1 B3 O4 B2 122.65(18) 7_645 . . . ?
O5 B3 O4 K1 -68.4(2) . . . . ?
O2 B3 O4 K1 111.19(19) 3_755 . . . ?
K1 B3 O4 K1 -114.40(6) 7_645 . . . ?
O3 B2 O4 B3 132.70(18) . . . . ?
O3 B2 O4 B3 9.3(3) 3_755 . . . ?
O4 B2 O4 B3 -106.85(19) 3_755 . . . ?
O3 B2 O4 K1 9.55(16) . . . . ?
O3 B2 O4 K1 -113.83(14) 3_755 . . . ?
O4 B2 O4 K1 130.01(7) 3_755 . . . ?
O5 K1 O4 B3 -111.98(12) 7_655 . . . ?
O7 K1 O4 B3 41.01(12) . . . . ?
O6 K1 O4 B3 -35.27(13) . . . . ?
O1 K1 O4 B3 108.10(13) 8_466 . . . ?
O2 K1 O4 B3 175.31(12) 8_466 . . . ?
O6 K1 O4 B3 -7.57(15) 3_655 . . . ?
O3 K1 O4 B3 -140.56(14) . . . . ?
O8 K1 O4 B3 137.88(13) . . . . ?
B3 K1 O4 B3 -93.39(13) 7_655 . . . ?
B1 K1 O4 B3 139.54(13) 8_466 . . . ?
Ga1 K1 O4 B3 -139.88(12) . . . . ?
O5 K1 O4 B2 22.35(11) 7_655 . . . ?
O7 K1 O4 B2 175.33(11) . . . . ?
O6 K1 O4 B2 99.06(12) . . . . ?
O1 K1 O4 B2 -117.58(11) 8_466 . . . ?
O2 K1 O4 B2 -50.36(12) 8_466 . . . ?
O6 K1 O4 B2 126.75(12) 3_655 . . . ?
O3 K1 O4 B2 -6.24(10) . . . . ?
O8 K1 O4 B2 -87.79(11) . . . . ?
B3 K1 O4 B2 40.93(12) 7_655 . . . ?
B1 K1 O4 B2 -86.13(13) 8_466 . . . ?
Ga1 K1 O4 B2 -5.55(11) . . . . ?
O2 B3 O5 Ga1 -12.8(3) 3_755 . . 6_664 ?
O4 B3 O5 Ga1 166.80(14) . . . 6_664 ?
K1 B3 O5 Ga1 -129.16(16) 7_645 . . 6_664 ?
O2 B3 O5 K1 116.38(18) 3_755 . . 7_645 ?
O4 B3 O5 K1 -64.0(2) . . . 7_645 ?
O5 K1 O6 K1 -140.98(6) 7_655 . . 3_655 ?
O7 K1 O6 K1 31.55(4) . . . 3_655 ?
O1 K1 O6 K1 -23.52(10) 8_466 . . 3_655 ?
O2 K1 O6 K1 -96.24(11) 8_466 . . 3_655 ?
O6 K1 O6 K1 -42.44(8) 3_655 . . 3_655 ?
O3 K1 O6 K1 158.81(5) . . . 3_655 ?
O4 K1 O6 K1 118.01(5) . . . 3_655 ?
O8 K1 O6 K1 103.3(2) . . . 3_655 ?
B3 K1 O6 K1 -120.04(8) 7_655 . . 3_655 ?
B1 K1 O6 K1 -56.66(11) 8_466 . . 3_655 ?
Ga1 K1 O6 K1 -149.08(3) . . . 3_655 ?
O5 K1 O7 K1 -20.70(8) 7_655 . . 3_655 ?
O6 K1 O7 K1 -37.15(7) . . . 3_655 ?
O1 K1 O7 K1 107.90(4) 8_466 . . 3_655 ?
O2 K1 O7 K1 104.34(6) 8_466 . . 3_655 ?
O6 K1 O7 K1 33.70(4) 3_655 . . 3_655 ?
O3 K1 O7 K1 -115.56(5) . . . 3_655 ?
O4 K1 O7 K1 -114.25(3) . . . 3_655 ?
O8 K1 O7 K1 168.81(6) . . . 3_655 ?
B3 K1 O7 K1 0.19(6) 7_655 . . 3_655 ?
B1 K1 O7 K1 104.69(5) 8_466 . . 3_655 ?
Ga1 K1 O7 K1 -179(100) . . . 3_655 ?
O5 K1 O8 K1 130.82(4) 7_655 . . 4_566 ?
O7 K1 O8 K1 -53.768(15) . . . 4_566 ?
O6 K1 O8 K1 -120.88(19) . . . 4_566 ?
O1 K1 O8 K1 20.98(4) 8_466 . . 4_566 ?
O2 K1 O8 K1 72.70(5) 8_466 . . 4_566 ?
O6 K1 O8 K1 13.03(6) 3_655 . . 4_566 ?
O3 K1 O8 K1 -179.32(3) . . . 4_566 ?
O4 K1 O8 K1 -135.47(3) . . . 4_566 ?
B3 K1 O8 K1 115.42(8) 7_655 . . 4_566 ?
B1 K1 O8 K1 45.69(5) 8_466 . . 4_566 ?
Ga1 K1 O8 K1 126.447(13) . . . 4_566 ?
